data_9013735
loop_
_publ_author_name
'Kampf, A. R.'
'Colombo, F.'
'Simmons, W. B.'
'Falster, A. U.'
'Nizamoff, J. W.'

_publ_section_title
;
 Galliskiite, Ca4Al2(PO4)2F8*5H2O, a new mineral from the
 Gigante granitic pegmatite, Cordoba province, Argentina
 Cordoba province, Argentina
;
_journal_name_full 'American Mineralogist'
_journal_page_first 392
_journal_page_last 396
_journal_paper_doi 10.2138/am.2010.3395
_journal_volume 95
_journal_year 2010
_chemical_compound_source 'Gigante granitic pegmatite, Punilla department,'
_chemical_formula_sum 'Al2 Ca4 F8 H10 O13 P2'
_chemical_name_mineral Galliskiite
_space_group_IT_number 2
_symmetry_space_group_name_Hall '-P 1'
_symmetry_space_group_name_H-M 'P -1'
_cell_angle_alpha 89.716
_cell_angle_beta 75.303
_cell_angle_gamma 88.683
_cell_formula_units_Z 2
_cell_length_a 6.1933
_cell_length_b 9.871
_cell_length_c 13.580
_cell_volume 802.825
_database_code_amcsd 0005032
_exptl_crystal_density_diffrn 2.673
_cod_original_formula_sum 'Ca4 Al2 P2 O13 F8 H10'
_cod_database_code 9013735

loop_
_space_group_symop_operation_xyz
x,y,z
-x,-y,-z

loop_
_atom_site_aniso_label
_atom_site_aniso_U_11
_atom_site_aniso_U_22
_atom_site_aniso_U_33
_atom_site_aniso_U_12
_atom_site_aniso_U_13
_atom_site_aniso_U_23
Ca1 0.01800 0.00800 0.00900 0.00000 -0.00500 0.00100
Ca2 0.01200 0.00900 0.00900 0.00100 -0.00300 -0.00100
Ca3 0.01300 0.00900 0.00800 0.00000 -0.00300 0.00000
Ca4 0.01100 0.00800 0.00800 0.00000 -0.00300 0.00000
Al1 0.00600 0.00600 0.00600 -0.00100 -0.00200 0.00100
Al2 0.00800 0.00700 0.00600 0.00100 -0.00200 0.00000
P1 0.00900 0.00800 0.00900 0.00000 -0.00200 0.00100
P2 0.00800 0.00800 0.00800 0.00000 -0.00200 -0.00100
O1 0.01100 0.01400 0.01300 0.00100 -0.00300 -0.00200
O2 0.01100 0.01000 0.01100 0.00100 -0.00300 -0.00100
O3 0.01100 0.01100 0.01500 -0.00200 -0.00500 0.00200
O4 0.01000 0.00900 0.00900 -0.00200 -0.00200 0.00100
O5 0.01300 0.00800 0.01500 0.00000 -0.00400 -0.00200
O6 0.01100 0.01300 0.01300 -0.00100 -0.00300 0.00100
O7 0.01300 0.00900 0.01000 0.00100 -0.00400 0.00000
O8 0.01200 0.00800 0.01000 0.00300 -0.00500 -0.00200
F1 0.01700 0.01200 0.01100 -0.00200 -0.00500 0.00400
F2 0.01600 0.00900 0.01100 -0.00100 -0.00300 -0.00200
F3 0.03200 0.01100 0.01000 0.00600 -0.00600 -0.00100
F4 0.01400 0.01300 0.00800 0.00100 0.00000 0.00400
F5 0.01600 0.01300 0.01300 -0.00300 -0.00500 0.00100
F6 0.01800 0.00900 0.01000 0.00300 -0.00400 -0.00300
F7 0.01400 0.01100 0.01000 0.00000 -0.00100 -0.00300
F8 0.01500 0.01000 0.00900 -0.00100 -0.00400 0.00300
OW1 0.01500 0.01800 0.01600 -0.00300 -0.00200 -0.00300
OW2 0.02500 0.01600 0.02100 0.00500 -0.01000 -0.00700
OW3 0.02200 0.02100 0.02000 0.00200 -0.00500 0.00200
OW4 0.01700 0.02000 0.06500 0.00000 -0.01900 -0.00100
OW5 0.01600 0.01400 0.02200 -0.00100 -0.00300 0.00000

loop_
_atom_site_label
_atom_site_fract_x
_atom_site_fract_y
_atom_site_fract_z
_atom_site_U_iso_or_equiv
_atom_site_type_symbol
_atom_site_attached_hydrogens
Ca1 0.83490 0.30090 0.14670 0.01200 Ca 0
Ca2 0.90770 0.21970 0.63260 0.01000 Ca 0
Ca3 0.92950 0.40200 0.39520 0.01000 Ca 0
Ca4 0.03040 -0.11460 0.10190 0.00900 Ca 0
Al1 0.81970 0.44660 0.87770 0.00600 Al 0
Al2 0.82820 0.06020 0.37490 0.00700 Al 0
P1 0.70730 -0.11220 0.58130 0.00900 P 0
P2 0.29790 0.38090 0.92170 0.00800 P 0
O1 0.46620 -0.06880 0.63300 0.01200 O 0
O2 0.86440 -0.02800 0.62790 0.01000 O 0
O3 0.74490 -0.26540 0.59670 0.01200 O 0
O4 0.76560 -0.08800 0.46500 0.01000 O 0
O5 0.29660 0.23140 0.89290 0.01200 O 0
O6 0.52400 0.44410 0.87460 0.01200 O 0
O7 0.12730 0.46180 0.87770 0.00900 O 0
O8 0.23150 0.39340 0.03970 0.01000 O 0
F1 0.90840 0.19770 0.28590 0.01300 F 0
F2 0.79280 0.18690 0.47550 0.01200 F 0
F3 0.93030 0.09900 0.07140 0.01700 F 0
F4 0.88950 0.56110 0.77080 0.01200 F 0
F5 0.84210 0.42830 0.56970 0.01400 F 0
F6 0.88730 0.29980 0.79360 0.01200 F 0
F7 0.88880 -0.06560 0.27280 0.01100 F 0
F8 0.78620 0.32520 0.98150 0.01100 F 0
OW1 0.51490 0.21230 0.69060 0.01700 O 0
OW2 0.25620 0.37030 0.59100 0.02000 O 0
OW3 0.45420 0.22560 0.15610 0.02100 O 0
OW4 0.62240 0.04500 0.89140 0.03300 O 0
OW5 0.60760 0.40380 0.30900 0.01800 O 0
H1A 0.46000 0.21200 0.75900 0.05000 H 0
H1B 0.47900 0.13000 0.67200 0.05000 H 0
H2A 0.34300 0.32800 0.62600 0.05000 H 0
H2B 0.30800 0.35400 0.52600 0.05000 H 0
H3A 0.38900 0.23300 0.21800 0.05000 H 0
H3B 0.40400 0.27400 0.11300 0.05000 H 0
H4A 0.58100 -0.03800 0.88700 0.05000 H 0
H4B 0.50300 0.10000 0.90300 0.05000 H 0
H5A 0.55400 0.47600 0.28700 0.05000 H 0
H5B 0.49000 0.35200 0.34000 0.05000 H 0

loop_
_cod_changelog_entry_id
_cod_changelog_entry_author
_cod_changelog_entry_date
_cod_changelog_entry_text
1
;cod-tools version 3.8.0
Id: cif_guess_AMCSD_atom_types 9574 2023-05-10 09:00:05Z saulius
;
2023-05-10T18:54:37+03:00
;Derived atom types and hydrogen counts
from atom names that follow the AMCSD naming convention
(Wat == water, O-H == hydroxyl).
;

loop_
_cod_related_entry_id
_cod_related_entry_database
_cod_related_entry_code
1 AMCSD 0005032
